data_4073211
loop_
_publ_author_name
'Harvey, Benjamin G.'
'Arif, Atta M.'
'Gl\"ockner, Andreas'
'Ernst, Richard D.'

_publ_section_title
;
 SF6as a Selective and Reactive Fluorinating Agent for Low-Valent
 Transition Metal Complexes#
;
_journal_issue 11
_journal_name_full Organometallics
_journal_page_first 2872
_journal_paper_doi 10.1021/om070175i
_journal_volume 26
_journal_year 2007
_chemical_formula_moiety 'C10 H10 F V'
_chemical_formula_sum 'C10 H10 F V'
_chemical_formula_weight 200.12
_chemical_name_systematic
; 
 ? 
;
_space_group_IT_number 13
_symmetry_cell_setting monoclinic
_symmetry_space_group_name_Hall '-P 2ya'
_symmetry_space_group_name_H-M 'P 1 2/a 1'
_atom_sites_solution_hydrogens geom
_atom_sites_solution_primary direct
_atom_sites_solution_secondary difmap
_audit_creation_method SHELXL-97
_cell_angle_alpha 90.00
_cell_angle_beta 105.8677(17)
_cell_angle_gamma 90.00
_cell_formula_units_Z 4
_cell_length_a 9.7874(2)
_cell_length_b 6.3569(2)
_cell_length_c 14.2795(3)
_cell_measurement_reflns_used 1842
_cell_measurement_temperature 150(1)
_cell_measurement_theta_max 27.485
_cell_measurement_theta_min 1.018
_cell_volume 854.58(4)
_computing_cell_refinement DENZO-SMN
_computing_data_collection 'Nonius COLLECT'
_computing_data_reduction DENZO-SMN
_computing_molecular_graphics 'WinGX, Ortep3'
_computing_structure_refinement 'SHELXL-97 (Sheldrick, 1997)'
_computing_structure_solution SIR97
_diffrn_ambient_temperature 150(1)
_diffrn_measured_fraction_theta_full 0.987
_diffrn_measured_fraction_theta_max 0.987
_diffrn_measurement_device_type 'Nonius KappaCCD Diffractometer'
_diffrn_measurement_method 'Phi and Omega scan'
_diffrn_radiation_monochromator graphite
_diffrn_radiation_source 'fine-focus sealed tube'
_diffrn_radiation_type MoK\a
_diffrn_radiation_wavelength 0.71073
_diffrn_reflns_av_R_equivalents 0.0147
_diffrn_reflns_av_sigmaI/netI 0.0267
_diffrn_reflns_limit_h_max 12
_diffrn_reflns_limit_h_min -12
_diffrn_reflns_limit_k_max 8
_diffrn_reflns_limit_k_min -7
_diffrn_reflns_limit_l_max 18
_diffrn_reflns_limit_l_min -18
_diffrn_reflns_number 3246
_diffrn_reflns_theta_full 27.45
_diffrn_reflns_theta_max 27.45
_diffrn_reflns_theta_min 1.48
_exptl_absorpt_coefficient_mu 1.111
_exptl_absorpt_correction_T_max 0.8970
_exptl_absorpt_correction_T_min 0.6972
_exptl_absorpt_correction_type multi-scan
_exptl_absorpt_process_details 'DENZO-SMN (Otwinowski & Minor, 1997)'
_exptl_crystal_colour 'dark blue'
_exptl_crystal_density_diffrn 1.555
_exptl_crystal_density_method 'not measured'
_exptl_crystal_description plate
_exptl_crystal_F_000 408
_exptl_crystal_size_max 0.35
_exptl_crystal_size_mid 0.25
_exptl_crystal_size_min 0.10
_refine_diff_density_max 0.279
_refine_diff_density_min -0.455
_refine_diff_density_rms 0.053
_refine_ls_extinction_coef 0.024(4)
_refine_ls_extinction_expression Fc^*^=kFc[1+0.001xFc^2^\l^3^/sin(2\q)]^-1/4^
_refine_ls_extinction_method SHELXL
_refine_ls_goodness_of_fit_ref 1.056
_refine_ls_hydrogen_treatment refall
_refine_ls_matrix_type full
_refine_ls_number_parameters 152
_refine_ls_number_reflns 1935
_refine_ls_number_restraints 0
_refine_ls_restrained_S_all 1.056
_refine_ls_R_factor_all 0.0334
_refine_ls_R_factor_gt 0.0278
_refine_ls_shift/su_max 0.000
_refine_ls_shift/su_mean 0.000
_refine_ls_structure_factor_coef Fsqd
_refine_ls_weighting_details 'calc w=1/[\s^2^(Fo^2^)+(0.0298P)^2^+0.5595P] where P=(Fo^2^+2Fc^2^)/3'
_refine_ls_weighting_scheme calc
_refine_ls_wR_factor_gt 0.0707
_refine_ls_wR_factor_ref 0.0747
_reflns_number_gt 1704
_reflns_number_total 1935
_reflns_threshold_expression >2sigma(I)
_cod_data_source_file om070175i-file002.cif
_cod_data_source_block rde121
_cod_depositor_comments
;
The following automatic conversions were performed:

'_exptl_absorpt_correction_type' value 'Multi-scan' changed to
'multi-scan' according to
/home/saulius/struct/CIF-dictionaries/cif_core.dic dictionary named
'cif_core.dic' version 2.4.1 from 2010-06-29.

Automatic conversion script
Id: cif_fix_values 1715 2011-07-08 13:25:40Z adriana 
;
_cod_original_sg_symbol_H-M P2/a
_cod_database_code 4073211

loop_
_symmetry_equiv_pos_as_xyz
'x, y, z'
'-x+1/2, y, -z'
'-x, -y, -z'
'x-1/2, -y, z'

loop_
_atom_site_label
_atom_site_type_symbol
_atom_site_fract_x
_atom_site_fract_y
_atom_site_fract_z
_atom_site_U_iso_or_equiv
_atom_site_adp_type
_atom_site_occupancy
_atom_site_symmetry_multiplicity
_atom_site_calc_flag
_atom_site_refinement_flags
C1 C 0.18766(19) 0.5682(3) 0.14185(12) 0.0262(4) Uani 1 1 d .
C2 C 0.10056(18) 0.7322(3) 0.09343(12) 0.0248(4) Uani 1 1 d .
C3 C 0.1898(2) 0.9042(3) 0.08874(12) 0.0270(4) Uani 1 1 d .
C4 C 0.3305(2) 0.8447(3) 0.13428(13) 0.0316(4) Uani 1 1 d .
C5 C 0.3298(2) 0.6362(3) 0.16664(12) 0.0295(4) Uani 1 1 d .
C6 C 0.1928(2) 0.1127(3) 0.33359(13) 0.0318(4) Uani 1 1 d .
C7 C 0.2252(2) 0.3209(3) 0.36342(13) 0.0348(5) Uani 1 1 d .
C8 C 0.1238(2) 0.3907(3) 0.40981(13) 0.0296(4) Uani 1 1 d .
C9 C 0.02731(18) 0.2250(3) 0.40788(12) 0.0259(4) Uani 1 1 d .
C10 C 0.07027(18) 0.0547(3) 0.36106(12) 0.0272(4) Uani 1 1 d .
F1 F 0.2500 0.3391(2) 0.0000 0.0298(3) Uani 1 2 d S
F2 F 0.2500 -0.1763(2) 0.5000 0.0284(3) Uani 1 2 d S
V1 V 0.2500 0.64004(5) 0.0000 0.01680(15) Uani 1 2 d S
V2 V 0.2500 0.12462(5) 0.5000 0.01688(15) Uani 1 2 d S
H1 H 0.156(2) 0.435(3) 0.1491(15) 0.033(5) Uiso 1 1 d .
H2 H 0.002(2) 0.727(3) 0.0678(15) 0.038(6) Uiso 1 1 d .
H3 H 0.162(2) 1.033(4) 0.0582(17) 0.043(6) Uiso 1 1 d .
H4 H 0.408(3) 0.926(4) 0.1392(17) 0.044(6) Uiso 1 1 d .
H5 H 0.406(2) 0.557(4) 0.1975(17) 0.042(6) Uiso 1 1 d .
H6 H 0.242(3) 0.029(4) 0.3040(17) 0.044(6) Uiso 1 1 d .
H7 H 0.301(3) 0.400(4) 0.3579(17) 0.046(6) Uiso 1 1 d .
H8 H 0.122(2) 0.521(4) 0.4391(16) 0.038(6) Uiso 1 1 d .
H9 H -0.046(2) 0.226(4) 0.4354(16) 0.045(6) Uiso 1 1 d .
H10 H 0.031(2) -0.078(3) 0.3546(15) 0.034(5) Uiso 1 1 d .

loop_
_atom_site_aniso_label
_atom_site_aniso_U_11
_atom_site_aniso_U_22
_atom_site_aniso_U_33
_atom_site_aniso_U_23
_atom_site_aniso_U_13
_atom_site_aniso_U_12
C1 0.0328(9) 0.0254(8) 0.0245(8) 0.0038(7) 0.0145(7) -0.0002(7)
C2 0.0247(8) 0.0283(8) 0.0245(8) -0.0016(7) 0.0118(7) 0.0025(7)
C3 0.0421(10) 0.0212(8) 0.0220(8) -0.0030(7) 0.0159(8) 0.0004(7)
C4 0.0354(10) 0.0406(10) 0.0217(8) -0.0112(7) 0.0126(8) -0.0161(8)
C5 0.0262(9) 0.0453(11) 0.0165(8) 0.0039(7) 0.0052(7) 0.0051(7)
C6 0.0299(9) 0.0497(12) 0.0151(8) -0.0022(7) 0.0051(7) 0.0072(8)
C7 0.0310(10) 0.0471(11) 0.0235(9) 0.0153(8) 0.0028(7) -0.0109(9)
C8 0.0355(10) 0.0212(8) 0.0248(9) 0.0036(7) -0.0038(7) 0.0023(7)
C9 0.0213(8) 0.0305(9) 0.0245(8) 0.0041(7) 0.0039(7) 0.0044(7)
C10 0.0256(8) 0.0255(9) 0.0252(8) -0.0019(7) -0.0020(7) -0.0007(7)
F1 0.0381(8) 0.0167(6) 0.0377(8) 0.000 0.0157(7) 0.000
F2 0.0332(8) 0.0176(6) 0.0331(8) 0.000 0.0068(6) 0.000
V1 0.0187(2) 0.0161(2) 0.0166(2) 0.000 0.00629(15) 0.000
V2 0.0184(2) 0.0167(2) 0.0158(2) 0.000 0.00504(15) 0.000

loop_
_atom_type_symbol
_atom_type_description
_atom_type_scat_dispersion_real
_atom_type_scat_dispersion_imag
_atom_type_scat_source
C C 0.0033 0.0016 'International Tables Vol C Tables 4.2.6.8 and 6.1.1.4'
H H 0.0000 0.0000 'International Tables Vol C Tables 4.2.6.8 and 6.1.1.4'
F F 0.0171 0.0103 'International Tables Vol C Tables 4.2.6.8 and 6.1.1.4'
V V 0.3005 0.5294 'International Tables Vol C Tables 4.2.6.8 and 6.1.1.4'

loop_
_geom_angle_atom_site_label_1
_geom_angle_atom_site_label_2
_geom_angle_atom_site_label_3
_geom_angle
_geom_angle_site_symmetry_1
_geom_angle_site_symmetry_3
C2 C1 C5 108.78(16) . .
C2 C1 V1 72.09(9) . .
C5 C1 V1 71.36(10) . .
C2 C1 H1 124.3(13) . .
C5 C1 H1 126.5(13) . .
V1 C1 H1 117.3(13) . .
C1 C2 C3 107.35(16) . .
C1 C2 V1 72.58(9) . .
C3 C2 V1 70.81(9) . .
C1 C2 H2 126.0(13) . .
C3 C2 H2 126.6(13) . .
V1 C2 H2 121.0(13) . .
C4 C3 C2 108.08(16) . .
C4 C3 V1 71.87(10) . .
C2 C3 V1 73.31(9) . .
C4 C3 H3 125.4(14) . .
C2 C3 H3 126.4(14) . .
V1 C3 H3 118.4(14) . .
C3 C4 C5 108.30(16) . .
C3 C4 V1 72.16(10) . .
C5 C4 V1 72.86(10) . .
C3 C4 H4 125.5(15) . .
C5 C4 H4 126.2(15) . .
V1 C4 H4 118.7(15) . .
C4 C5 C1 107.48(17) . .
C4 C5 V1 71.30(10) . .
C1 C5 V1 73.09(10) . .
C4 C5 H5 127.5(15) . .
C1 C5 H5 125.0(15) . .
V1 C5 H5 120.8(14) . .
C7 C6 C10 107.57(17) . .
C7 C6 V2 71.45(10) . .
C10 C6 V2 72.84(10) . .
C7 C6 H6 126.5(15) . .
C10 C6 H6 125.9(15) . .
V2 C6 H6 119.8(15) . .
C6 C7 C8 108.16(17) . .
C6 C7 V2 72.80(10) . .
C8 C7 V2 72.12(10) . .
C6 C7 H7 127.9(15) . .
C8 C7 H7 123.8(15) . .
V2 C7 H7 118.5(15) . .
C7 C8 C9 108.03(16) . .
C7 C8 V2 71.83(10) . .
C9 C8 V2 73.29(10) . .
C7 C8 H8 126.3(14) . .
C9 C8 H8 125.6(14) . .
V2 C8 H8 118.7(13) . .
C10 C9 C8 107.51(16) . .
C10 C9 V2 72.38(10) . .
C8 C9 V2 70.86(10) . .
C10 C9 H9 126.3(15) . .
C8 C9 H9 126.1(15) . .
V2 C9 H9 119.4(14) . .
C9 C10 C6 108.73(16) . .
C9 C10 V2 72.38(10) . .
C6 C10 V2 71.46(10) . .
C9 C10 H10 125.7(13) . .
C6 C10 H10 125.4(13) . .
V2 C10 H10 117.6(13) . .
F1 V1 C4 124.93(5) . .
F1 V1 C4 124.93(5) . 2
C4 V1 C4 110.14(10) . 2
F1 V1 C3 137.54(4) . .
C4 V1 C3 35.97(7) . .
C4 V1 C3 87.96(7) 2 .
F1 V1 C3 137.54(4) . 2
C4 V1 C3 87.96(7) . 2
C4 V1 C3 35.97(7) 2 2
C3 V1 C3 84.92(9) . 2
F1 V1 C5 89.39(5) . 2
C4 V1 C5 145.38(7) . 2
C4 V1 C5 35.84(7) 2 2
C3 V1 C5 121.27(7) . 2
C3 V1 C5 59.78(7) 2 2
F1 V1 C5 89.39(5) . .
C4 V1 C5 35.84(7) . .
C4 V1 C5 145.38(7) 2 .
C3 V1 C5 59.79(7) . .
C3 V1 C5 121.27(7) 2 .
C5 V1 C5 178.77(10) 2 .
F1 V1 C2 104.70(4) . .
C4 V1 C2 59.70(7) . .
C4 V1 C2 102.36(6) 2 .
C3 V1 C2 35.88(6) . .
C3 V1 C2 115.84(6) 2 .
C5 V1 C2 120.84(6) 2 .
C5 V1 C2 59.53(6) . .
F1 V1 C2 104.70(4) . 2
C4 V1 C2 102.36(6) . 2
C4 V1 C2 59.70(7) 2 2
C3 V1 C2 115.84(6) . 2
C3 V1 C2 35.88(6) 2 2
C5 V1 C2 59.52(6) 2 2
C5 V1 C2 120.84(6) . 2
C2 V1 C2 150.61(9) . 2
F1 V1 C1 78.63(5) . .
C4 V1 C1 59.22(7) . .
C4 V1 C1 137.53(6) 2 .
C3 V1 C1 59.21(6) . .
C3 V1 C1 143.40(6) 2 .
C5 V1 C1 144.04(6) 2 .
C5 V1 C1 35.54(6) . .
C2 V1 C1 35.33(6) . .
C2 V1 C1 156.33(6) 2 .
F1 V1 C1 78.63(5) . 2
C4 V1 C1 137.53(6) . 2
C4 V1 C1 59.22(6) 2 2
C3 V1 C1 143.40(6) . 2
C3 V1 C1 59.21(6) 2 2
C5 V1 C1 35.54(6) 2 2
C5 V1 C1 144.04(6) . 2
C2 V1 C1 156.33(6) . 2
C2 V1 C1 35.33(6) 2 2
C1 V1 C1 157.26(9) . 2
F2 V2 C7 123.31(6) . 2_556
F2 V2 C7 123.31(6) . .
C7 V2 C7 113.38(11) 2_556 .
F2 V2 C8 138.04(5) . .
C7 V2 C8 89.53(7) 2_556 .
C7 V2 C8 36.05(8) . .
F2 V2 C8 138.04(5) . 2_556
C7 V2 C8 36.05(8) 2_556 2_556
C7 V2 C8 89.53(7) . 2_556
C8 V2 C8 83.92(9) . 2_556
F2 V2 C6 88.10(5) . 2_556
C7 V2 C6 35.75(7) 2_556 2_556
C7 V2 C6 147.99(8) . 2_556
C8 V2 C6 123.59(7) . 2_556
C8 V2 C6 59.74(7) 2_556 2_556
F2 V2 C6 88.10(5) . .
C7 V2 C6 147.99(8) 2_556 .
C7 V2 C6 35.75(7) . .
C8 V2 C6 59.74(7) . .
C8 V2 C6 123.59(7) 2_556 .
C6 V2 C6 176.20(11) 2_556 .
F2 V2 C10 78.89(4) . 2_556
C7 V2 C10 59.33(7) 2_556 2_556
C7 V2 C10 136.21(7) . 2_556
C8 V2 C10 142.99(7) . 2_556
C8 V2 C10 59.21(6) 2_556 2_556
C6 V2 C10 35.70(7) 2_556 2_556
C6 V2 C10 143.06(7) . 2_556
F2 V2 C10 78.89(5) . .
C7 V2 C10 136.21(7) 2_556 .
C7 V2 C10 59.33(7) . .
C8 V2 C10 59.21(6) . .
C8 V2 C10 142.99(7) 2_556 .
C6 V2 C10 143.06(7) 2_556 .
C6 V2 C10 35.70(7) . .
C10 V2 C10 157.77(9) 2_556 .
F2 V2 C9 106.06(5) . .
C7 V2 C9 101.56(7) 2_556 .
C7 V2 C9 59.72(7) . .
C8 V2 C9 35.85(6) . .
C8 V2 C9 113.53(7) 2_556 .
C6 V2 C9 121.75(7) 2_556 .
C6 V2 C9 59.48(6) . .
C10 V2 C9 157.43(6) 2_556 .
C10 V2 C9 35.24(6) . .
F2 V2 C9 106.06(5) . 2_556
C7 V2 C9 59.72(7) 2_556 2_556
C7 V2 C9 101.56(7) . 2_556
C8 V2 C9 113.53(7) . 2_556
C8 V2 C9 35.85(6) 2_556 2_556
C6 V2 C9 59.48(7) 2_556 2_556
C6 V2 C9 121.74(7) . 2_556
C10 V2 C9 35.24(6) 2_556 2_556
C10 V2 C9 157.43(6) . 2_556
C9 V2 C9 147.88(9) . 2_556

loop_
_geom_bond_atom_site_label_1
_geom_bond_atom_site_label_2
_geom_bond_distance
_geom_bond_site_symmetry_2
C1 C2 1.403(2) .
C1 C5 1.407(3) .
C1 V1 2.3149(16) .
C1 H1 0.92(2) .
C2 C3 1.413(2) .
C2 V1 2.3086(15) .
C2 H2 0.94(2) .
C3 C4 1.405(3) .
C3 V1 2.2763(17) .
C3 H3 0.93(2) .
C4 C5 1.405(3) .
C4 V1 2.2725(17) .
C4 H4 0.91(2) .
C5 V1 2.2927(17) .
C5 H5 0.91(2) .
C6 C7 1.400(3) .
C6 C10 1.409(3) .
C6 V2 2.2887(17) .
C6 H6 0.90(2) .
C7 C8 1.407(3) .
C7 V2 2.2714(17) .
C7 H7 0.92(2) .
C8 C9 1.410(3) .
C8 V2 2.2751(17) .
C8 H8 0.93(2) .
C9 C10 1.396(2) .
C9 V2 2.3065(16) .
C9 H9 0.91(2) .
C10 V2 2.3065(16) .
C10 H10 0.92(2) .
F1 V1 1.9128(14) .
F2 V2 1.9131(14) .
V1 C4 2.2725(17) 2
V1 C3 2.2763(17) 2
V1 C5 2.2926(17) 2
V1 C2 2.3086(15) 2
V1 C1 2.3150(16) 2
V2 C7 2.2714(17) 2_556
V2 C8 2.2751(17) 2_556
V2 C6 2.2886(17) 2_556
V2 C10 2.3065(16) 2_556
V2 C9 2.3066(16) 2_556

loop_
_geom_torsion_atom_site_label_1
_geom_torsion_atom_site_label_2
_geom_torsion_atom_site_label_3
_geom_torsion_atom_site_label_4
_geom_torsion
_geom_torsion_site_symmetry_4
C5 C1 C2 C3 -0.37(19) .
V1 C1 C2 C3 -62.69(11) .
C5 C1 C2 V1 62.31(12) .
C1 C2 C3 C4 -0.07(18) .
V1 C2 C3 C4 -63.92(12) .
C1 C2 C3 V1 63.85(11) .
C2 C3 C4 C5 0.48(19) .
V1 C3 C4 C5 -64.38(12) .
C2 C3 C4 V1 64.86(11) .
C3 C4 C5 C1 -0.7(2) .
V1 C4 C5 C1 -64.62(12) .
C3 C4 C5 V1 63.92(12) .
C2 C1 C5 C4 0.7(2) .
V1 C1 C5 C4 63.44(12) .
C2 C1 C5 V1 -62.77(12) .
C10 C6 C7 C8 0.5(2) .
V2 C6 C7 C8 -63.90(12) .
C10 C6 C7 V2 64.36(12) .
C6 C7 C8 C9 -0.5(2) .
V2 C7 C8 C9 -64.85(12) .
C6 C7 C8 V2 64.35(13) .
C7 C8 C9 C10 0.35(19) .
V2 C8 C9 C10 -63.54(12) .
C7 C8 C9 V2 63.89(12) .
C8 C9 C10 C6 -0.07(19) .
V2 C9 C10 C6 -62.62(12) .
C8 C9 C10 V2 62.55(12) .
C7 C6 C10 C9 -0.2(2) .
V2 C6 C10 C9 63.21(12) .
C7 C6 C10 V2 -63.45(12) .
C3 C4 V1 F1 -124.73(9) .
C5 C4 V1 F1 -8.34(13) .
C3 C4 V1 C4 55.27(9) 2
C5 C4 V1 C4 171.66(13) 2
C5 C4 V1 C3 116.39(16) .
C3 C4 V1 C3 84.16(13) 2
C5 C4 V1 C3 -159.46(12) 2
C3 C4 V1 C5 63.87(16) 2
C5 C4 V1 C5 -179.74(2) 2
C3 C4 V1 C5 -116.39(16) .
C3 C4 V1 C2 -37.58(10) .
C5 C4 V1 C2 78.81(12) .
C3 C4 V1 C2 117.25(11) 2
C5 C4 V1 C2 -126.36(11) 2
C3 C4 V1 C1 -78.84(11) .
C5 C4 V1 C1 37.55(11) .
C3 C4 V1 C1 121.27(12) 2
C5 C4 V1 C1 -122.34(12) 2
C4 C3 V1 F1 86.46(11) .
C2 C3 V1 F1 -29.59(14) .
C2 C3 V1 C4 -116.05(15) .
C4 C3 V1 C4 -129.46(11) 2
C2 C3 V1 C4 114.49(11) 2
C4 C3 V1 C3 -93.54(11) 2
C2 C3 V1 C3 150.41(14) 2
C4 C3 V1 C5 -143.37(11) 2
C2 C3 V1 C5 100.59(11) 2
C4 C3 V1 C5 37.37(11) .
C2 C3 V1 C5 -78.68(11) .
C4 C3 V1 C2 116.05(15) .
C4 C3 V1 C2 -74.78(12) 2
C2 C3 V1 C2 169.17(6) 2
C4 C3 V1 C1 78.86(11) .
C2 C3 V1 C1 -37.19(10) .
C4 C3 V1 C1 -104.53(13) 2
C2 C3 V1 C1 139.42(11) 2
C4 C5 V1 F1 173.17(11) .
C1 C5 V1 F1 -71.08(10) .
C1 C5 V1 C4 115.75(16) .
C4 C5 V1 C4 -13.9(2) 2
C1 C5 V1 C4 101.88(15) 2
C4 C5 V1 C3 -37.51(11) .
C1 C5 V1 C3 78.24(11) .
C4 C5 V1 C3 24.22(14) 2
C1 C5 V1 C3 139.97(11) 2
C4 C5 V1 C5 173.12(11) 2
C1 C5 V1 C5 -71.13(10) 2
C4 C5 V1 C2 -79.33(12) .
C1 C5 V1 C2 36.42(10) .
C4 C5 V1 C2 66.37(13) 2
C1 C5 V1 C2 -177.89(10) 2
C4 C5 V1 C1 -115.75(16) .
C4 C5 V1 C1 103.69(14) 2
C1 C5 V1 C1 -140.56(16) 2
C1 C2 V1 F1 43.74(11) .
C3 C2 V1 F1 159.84(9) .
C1 C2 V1 C4 -78.43(12) .
C3 C2 V1 C4 37.68(11) .
C1 C2 V1 C4 175.30(11) 2
C3 C2 V1 C4 -68.59(12) 2
C1 C2 V1 C3 -116.11(15) .
C1 C2 V1 C3 -149.23(11) 2
C3 C2 V1 C3 -33.13(15) 2
C1 C2 V1 C5 142.00(11) 2
C3 C2 V1 C5 -101.90(12) 2
C1 C2 V1 C5 -36.64(11) .
C3 C2 V1 C5 79.47(12) .
C1 C2 V1 C2 -136.27(11) 2
C3 C2 V1 C2 -20.16(9) 2
C3 C2 V1 C1 116.11(15) .
C1 C2 V1 C1 138.93(18) 2
C3 C2 V1 C1 -104.96(18) 2
C2 C1 V1 F1 -136.99(10) .
C5 C1 V1 F1 105.23(11) .
C2 C1 V1 C4 79.91(12) .
C5 C1 V1 C4 -37.87(11) .
C2 C1 V1 C4 -6.81(16) 2
C5 C1 V1 C4 -124.58(13) 2
C2 C1 V1 C3 37.78(10) .
C5 C1 V1 C3 -80.00(12) .
C2 C1 V1 C3 50.55(16) 2
C5 C1 V1 C3 -67.23(15) 2
C2 C1 V1 C5 -64.20(16) 2
C5 C1 V1 C5 178.02(16) 2
C2 C1 V1 C5 117.78(16) .
C5 C1 V1 C2 -117.78(16) .
C2 C1 V1 C2 122.3(2) 2
C5 C1 V1 C2 4.5(2) 2
C2 C1 V1 C1 -136.99(10) 2
C5 C1 V1 C1 105.23(11) 2
C6 C7 V2 F2 11.25(14) .
C8 C7 V2 F2 127.53(10) .
C6 C7 V2 C7 -168.75(14) 2_556
C8 C7 V2 C7 -52.47(10) 2_556
C6 C7 V2 C8 -116.28(16) .
C6 C7 V2 C8 163.43(12) 2_556
C8 C7 V2 C8 -80.30(14) 2_556
C6 C7 V2 C6 178.83(4) 2_556
C8 C7 V2 C6 -64.89(17) 2_556
C8 C7 V2 C6 116.28(16) .
C6 C7 V2 C10 121.87(12) 2_556
C8 C7 V2 C10 -121.85(12) 2_556
C6 C7 V2 C10 -37.61(11) .
C8 C7 V2 C10 78.67(12) .
C6 C7 V2 C9 -78.73(12) .
C8 C7 V2 C9 37.55(10) .
C6 C7 V2 C9 129.43(11) 2_556
C8 C7 V2 C9 -114.29(11) 2_556
C7 C8 V2 F2 -82.41(13) .
C9 C8 V2 F2 33.61(14) .
C7 C8 V2 C7 133.28(12) 2_556
C9 C8 V2 C7 -110.71(12) 2_556
C9 C8 V2 C7 116.01(16) .
C7 C8 V2 C8 97.59(13) 2_556
C9 C8 V2 C8 -146.39(14) 2_556
C7 C8 V2 C6 144.82(11) 2_556
C9 C8 V2 C6 -99.16(12) 2_556
C7 C8 V2 C6 -37.34(11) .
C9 C8 V2 C6 78.68(12) .
C7 C8 V2 C10 102.42(14) 2_556
C9 C8 V2 C10 -141.56(11) 2_556
C7 C8 V2 C10 -79.02(12) .
C9 C8 V2 C10 36.99(10) .
C7 C8 V2 C9 -116.01(16) .
C7 C8 V2 C9 76.89(12) 2_556
C9 C8 V2 C9 -167.10(7) 2_556
C7 C6 V2 F2 -170.61(11) .
C10 C6 V2 F2 73.48(10) .
C7 C6 V2 C7 19.7(2) 2_556
C10 C6 V2 C7 -96.16(16) 2_556
C10 C6 V2 C7 -115.91(16) .
C7 C6 V2 C8 37.66(12) .
C10 C6 V2 C8 -78.25(12) .
C7 C6 V2 C8 -20.03(15) 2_556
C10 C6 V2 C8 -135.93(11) 2_556
C7 C6 V2 C6 -170.61(12) 2_556
C10 C6 V2 C6 73.48(10) 2_556
C7 C6 V2 C10 -102.02(15) 2_556
C10 C6 V2 C10 142.07(16) 2_556
C7 C6 V2 C10 115.91(16) .
C7 C6 V2 C9 79.46(13) .
C10 C6 V2 C9 -36.45(10) .
C7 C6 V2 C9 -62.86(14) 2_556
C10 C6 V2 C9 -178.77(10) 2_556
C9 C10 V2 F2 140.06(11) .
C6 C10 V2 F2 -102.44(11) .
C9 C10 V2 C7 12.91(16) 2_556
C6 C10 V2 C7 130.41(14) 2_556
C9 C10 V2 C7 -79.84(12) .
C6 C10 V2 C7 37.66(12) .
C9 C10 V2 C8 -37.64(11) .
C6 C10 V2 C8 79.86(12) .
C9 C10 V2 C8 -43.23(17) 2_556
C6 C10 V2 C8 74.27(16) 2_556
C9 C10 V2 C6 68.57(16) 2_556
C6 C10 V2 C6 -173.93(17) 2_556
C9 C10 V2 C6 -117.50(16) .
C9 C10 V2 C10 140.06(11) 2_556
C6 C10 V2 C10 -102.44(11) 2_556
C6 C10 V2 C9 117.50(16) .
C9 C10 V2 C9 -114.8(2) 2_556
C6 C10 V2 C9 2.7(2) 2_556
C10 C9 V2 F2 -40.96(11) .
C8 C9 V2 F2 -157.35(10) .
C10 C9 V2 C7 -170.92(11) 2_556
C8 C9 V2 C7 72.69(13) 2_556
C10 C9 V2 C7 78.62(12) .
C8 C9 V2 C7 -37.77(11) .
C10 C9 V2 C8 116.39(16) .
C10 C9 V2 C8 153.28(11) 2_556
C8 C9 V2 C8 36.89(16) 2_556
C10 C9 V2 C6 -138.87(11) 2_556
C8 C9 V2 C6 104.75(12) 2_556
C10 C9 V2 C6 36.93(11) .
C8 C9 V2 C6 -79.46(12) .
C10 C9 V2 C10 -140.75(19) 2_556
C8 C9 V2 C10 102.87(19) 2_556
C8 C9 V2 C10 -116.39(16) .
C10 C9 V2 C9 139.03(11) 2_556
C8 C9 V2 C9 22.65(10) 2_556
